data_4103710
loop_
_publ_author_name
'W. Hill Harman'
'T. David Harris'
'Danna E. Freedman'
'Henry Fong'
'Alicia Chang'
'Jeffrey D. Rinehart'
'Andrew Ozarowski'
'Moulay T. Sougrati'
'Fernande Grandjean'
'Gary J. Long'
'Jeffrey R. Long'
'Christopher J. Chang'

_publ_section_title
;
 Slow Magnetic Relaxation in a Family of trigonal Pyramidal Iron(II)
 Pyrrolide Complexes
;
_journal_name_full 'Journal of the American Chemical Society'
_journal_page_first 18115
_journal_page_last 18126
_journal_paper_doi 10.1021/ja105291x
_journal_volume 132
_journal_year 2010
_chemical_formula_moiety 'C16 H40 K O8, C33 H21 F6 Fe N4'
_chemical_formula_sum 'C49 H61 F6 Fe K N4 O8'
_chemical_formula_weight 1042.97
_chemical_name_common '[K(DME{4)][tpaDFPFe]'
_chemical_name_systematic
; 
 ? 
;
_space_group_IT_number 19
_symmetry_cell_setting orthorhombic
_symmetry_space_group_name_Hall 'P 2ac 2ab'
_symmetry_space_group_name_H-M 'P 21 21 21'
_atom_sites_solution_hydrogens geom
_atom_sites_solution_primary direct
_atom_sites_solution_secondary difmap
_audit_creation_method SHELXL-97
_cell_angle_alpha 90.00
_cell_angle_beta 90.00
_cell_angle_gamma 90.00
_cell_formula_units_Z 4
_cell_length_a 13.467(2)
_cell_length_b 18.827(4)
_cell_length_c 20.082(4)
_cell_measurement_reflns_used 3848
_cell_measurement_temperature 153(2)
_cell_measurement_theta_max 19.2
_cell_measurement_theta_min 2.2
_cell_volume 5091.7(17)
_computing_cell_refinement 'Bruker APEX2 v. 2009.3'
_computing_data_collection 'Bruker APEX2 v. 2009.3'
_computing_data_reduction 'Bruker APEX2 v. 2009.3'
_computing_molecular_graphics ORTEP-32
_computing_publication_material CIFTAB
_computing_structure_refinement 'SHELXL-97 (Sheldrick, 2008)'
_computing_structure_solution 'SHELXS-97 (Sheldrick, 2008)'
_diffrn_ambient_temperature 153(2)
_diffrn_detector_area_resol_mean 8.366
_diffrn_measured_fraction_theta_full 0.997
_diffrn_measured_fraction_theta_max 0.997
_diffrn_measurement_device_type 'Bruker APEX-I CCD'
_diffrn_measurement_method '\f and \w scans'
_diffrn_radiation_monochromator graphite
_diffrn_radiation_source 'fine-focus sealed tube'
_diffrn_radiation_type MoK\a
_diffrn_radiation_wavelength 0.71073
_diffrn_reflns_av_R_equivalents 0.0609
_diffrn_reflns_av_sigmaI/netI 0.0837
_diffrn_reflns_limit_h_max 16
_diffrn_reflns_limit_h_min -11
_diffrn_reflns_limit_k_max 23
_diffrn_reflns_limit_k_min -22
_diffrn_reflns_limit_l_max 25
_diffrn_reflns_limit_l_min -19
_diffrn_reflns_number 33040
_diffrn_reflns_theta_full 26.41
_diffrn_reflns_theta_max 26.41
_diffrn_reflns_theta_min 2.12
_exptl_absorpt_coefficient_mu 0.455
_exptl_absorpt_correction_T_max 1
_exptl_absorpt_correction_T_min 0.885
_exptl_absorpt_correction_type multi-scan
_exptl_absorpt_process_details 'Blessing, 1995'
_exptl_crystal_colour yellow
_exptl_crystal_density_diffrn 1.361
_exptl_crystal_density_method 'not measured'
_exptl_crystal_description rod
_exptl_crystal_F_000 2184
_exptl_crystal_size_max 0.21
_exptl_crystal_size_mid 0.13
_exptl_crystal_size_min 0.10
_refine_diff_density_max 0.418
_refine_diff_density_min -0.224
_refine_diff_density_rms 0.053
_refine_ls_abs_structure_details 'Flack H D (1983), Acta Cryst. A39, 876-881'
_refine_ls_abs_structure_Flack -0.003(16)
_refine_ls_extinction_method none
_refine_ls_goodness_of_fit_ref 0.976
_refine_ls_hydrogen_treatment constr
_refine_ls_matrix_type full
_refine_ls_number_parameters 630
_refine_ls_number_reflns 10400
_refine_ls_number_restraints 0
_refine_ls_restrained_S_all 0.976
_refine_ls_R_factor_all 0.0864
_refine_ls_R_factor_gt 0.0480
_refine_ls_shift/su_max 0.007
_refine_ls_shift/su_mean 0.000
_refine_ls_structure_factor_coef Fsqd
_refine_ls_weighting_details 'calc w=1/[\s^2^(Fo^2^)+(0.0454P)^2^+0.0000P] where P=(Fo^2^+2Fc^2^)/3'
_refine_ls_weighting_scheme calc
_refine_ls_wR_factor_gt 0.0922
_refine_ls_wR_factor_ref 0.1042
_reflns_number_gt 7072
_reflns_number_total 10400
_reflns_threshold_expression >2sigma(I)
_cod_data_source_file ja105291x_si_004.cif
_cod_data_source_block shelxl
_cod_original_cell_volume 5091.7(16)
_cod_database_code 4103710

loop_
_symmetry_equiv_pos_as_xyz
'x, y, z'
'-x+1/2, -y, z+1/2'
'x+1/2, -y+1/2, -z'
'-x, y+1/2, -z+1/2'

loop_
_atom_site_label
_atom_site_type_symbol
_atom_site_fract_x
_atom_site_fract_y
_atom_site_fract_z
_atom_site_U_iso_or_equiv
_atom_site_adp_type
_atom_site_occupancy
_atom_site_symmetry_multiplicity
_atom_site_calc_flag
_atom_site_refinement_flags
Fe1 Fe 0.25232(4) 0.16670(2) 0.138384(19) 0.02760(11) Uani 1 1 d .
K1 K 0.25549(7) 0.46762(4) 0.40686(3) 0.03564(17) Uani 1 1 d .
F3 F 0.26863(14) 0.17558(12) 0.26309(9) 0.0501(6) Uani 1 1 d .
F5 F 0.12840(15) 0.07375(11) 0.19877(10) 0.0454(5) Uani 1 1 d .
F1 F 0.34700(16) 0.05334(11) 0.18238(11) 0.0519(6) Uani 1 1 d .
N3 N 0.3806(2) 0.22126(16) 0.15630(14) 0.0300(7) Uani 1 1 d .
N4 N 0.1241(2) 0.21866(15) 0.16136(13) 0.0267(7) Uani 1 1 d .
N2 N 0.2438(2) 0.09150(13) 0.06565(12) 0.0322(6) Uani 1 1 d .
O6 O 0.27225(18) 0.58464(13) 0.32285(12) 0.0474(7) Uani 1 1 d .
F6 F -0.04385(17) 0.24083(12) 0.32858(11) 0.0577(6) Uani 1 1 d .
O2 O 0.34202(19) 0.41907(16) 0.29235(14) 0.0510(7) Uani 1 1 d .
N1 N 0.2490(2) 0.23843(13) 0.05218(11) 0.0329(6) Uani 1 1 d .
O5 O 0.39424(18) 0.57343(14) 0.43675(12) 0.0428(7) Uani 1 1 d .
O1 O 0.1342(2) 0.41354(17) 0.30625(16) 0.0652(9) Uani 1 1 d .
C13 C 0.4070(3) 0.26645(19) 0.10648(18) 0.0323(9) Uani 1 1 d .
C27 C 0.0433(2) 0.21256(19) 0.20291(18) 0.0292(8) Uani 1 1 d .
F4 F 0.61264(16) 0.20771(15) 0.29159(13) 0.0683(7) Uani 1 1 d .
O8 O 0.0962(2) 0.55827(16) 0.45774(15) 0.0612(8) Uani 1 1 d .
C26 C -0.0287(3) 0.2615(2) 0.18442(19) 0.0374(9) Uani 1 1 d .
H26 H -0.0914 0.2685 0.2052 0.045 Uiso 1 1 calc R
O7 O 0.2083(2) 0.46971(19) 0.54160(13) 0.0733(10) Uani 1 1 d .
C14 C 0.4871(3) 0.3074(2) 0.1249(2) 0.0384(10) Uani 1 1 d .
H14 H 0.5186 0.3431 0.0989 0.046 Uiso 1 1 calc R
F2 F 0.1813(2) -0.12157(13) 0.05645(16) 0.0872(9) Uani 1 1 d .
C25 C 0.0082(3) 0.2987(2) 0.12960(19) 0.0376(9) Uani 1 1 d .
H25 H -0.0246 0.3351 0.1054 0.045 Uiso 1 1 calc R
O4 O 0.4151(2) 0.36026(16) 0.45392(15) 0.0644(8) Uani 1 1 d .
C28 C 0.0433(2) 0.1625(2) 0.25871(16) 0.0289(8) Uani 1 1 d .
C6 C 0.2624(3) -0.02851(17) 0.11454(19) 0.0399(8) Uani 1 1 d .
C33 C 0.0020(3) 0.1770(2) 0.3207(2) 0.0414(10) Uani 1 1 d .
C18 C 0.3554(3) 0.1634(2) 0.29622(18) 0.0403(9) Uani 1 1 d .
C16 C 0.4463(2) 0.23377(19) 0.20803(19) 0.0322(9) Uani 1 1 d .
C3 C 0.2420(3) 0.0670(2) -0.04401(18) 0.0529(10) Uani 1 1 d .
H3 H 0.2388 0.0730 -0.0909 0.063 Uiso 1 1 calc R
C24 C 0.1018(3) 0.27209(19) 0.11752(17) 0.0326(9) Uani 1 1 d .
C29 C 0.0871(2) 0.09476(19) 0.25710(16) 0.0328(8) Uani 1 1 d .
C2 C 0.2351(3) 0.11929(18) 0.00312(16) 0.0390(9) Uani 1 1 d .
C30 C 0.0922(3) 0.0484(2) 0.30915(19) 0.0444(9) Uani 1 1 d .
H30 H 0.1235 0.0035 0.3040 0.053 Uiso 1 1 calc R
C22 C 0.5239(3) 0.1800(2) 0.3108(2) 0.0504(11) Uani 1 1 d .
C15 C 0.5130(3) 0.28613(19) 0.1892(2) 0.0382(9) Uani 1 1 d .
H15 H 0.5663 0.3041 0.2151 0.046 Uiso 1 1 calc R
C1 C 0.2083(3) 0.1962(2) -0.00346(17) 0.0429(10) Uani 1 1 d .
H1A H 0.2346 0.2148 -0.0461 0.051 Uiso 1 1 calc R
H1B H 0.1351 0.2012 -0.0042 0.051 Uiso 1 1 calc R
O3 O 0.2104(3) 0.32776(18) 0.44398(18) 0.0787(10) Uani 1 1 d .
C7 C 0.3038(3) -0.01224(19) 0.1757(2) 0.0418(9) Uani 1 1 d .
C5 C 0.2557(3) 0.01928(17) 0.05747(16) 0.0386(8) Uani 1 1 d .
C32 C 0.0055(3) 0.1329(3) 0.3756(2) 0.0499(11) Uani 1 1 d .
H32 H -0.0229 0.1472 0.4167 0.060 Uiso 1 1 calc R
C44 C 0.3020(3) 0.64497(19) 0.3607(2) 0.0460(9) Uani 1 1 d .
H44A H 0.2528 0.6545 0.3962 0.055 Uiso 1 1 calc R
H44B H 0.3058 0.6873 0.3315 0.055 Uiso 1 1 calc R
C23 C 0.1833(3) 0.29819(19) 0.07225(17) 0.0356(8) Uani 1 1 d .
H23A H 0.1537 0.3201 0.0321 0.043 Uiso 1 1 calc R
H23B H 0.2229 0.3348 0.0956 0.043 Uiso 1 1 calc R
C4 C 0.2545(4) 0.0031(2) -0.00965(18) 0.0519(9) Uani 1 1 d .
H4 H 0.2610 -0.0428 -0.0288 0.062 Uiso 1 1 calc R
C43 C 0.4019(3) 0.6300(2) 0.39080(19) 0.0455(10) Uani 1 1 d .
H43A H 0.4497 0.6174 0.3553 0.055 Uiso 1 1 calc R
H43B H 0.4267 0.6731 0.4138 0.055 Uiso 1 1 calc R
C12 C 0.3529(2) 0.2602(2) 0.04147(17) 0.0372(9) Uani 1 1 d .
H12A H 0.3544 0.3064 0.0181 0.045 Uiso 1 1 calc R
H12B H 0.3867 0.2247 0.0130 0.045 Uiso 1 1 calc R
C17 C 0.4411(3) 0.19330(18) 0.27017(18) 0.0347(9) Uani 1 1 d .
C31 C 0.0510(3) 0.0678(2) 0.3695(2) 0.0489(10) Uani 1 1 d .
H31 H 0.0542 0.0365 0.4065 0.059 Uiso 1 1 calc R
C47 C 0.1408(3) 0.5195(2) 0.5650(2) 0.0602(12) Uani 1 1 d .
H47A H 0.1744 0.5657 0.5720 0.072 Uiso 1 1 calc R
H47B H 0.1128 0.5037 0.6081 0.072 Uiso 1 1 calc R
C11 C 0.2243(3) -0.0980(2) 0.1132(2) 0.0578(12) Uani 1 1 d .
C10 C 0.2262(3) -0.1436(2) 0.1670(3) 0.0733(15) Uani 1 1 d .
H10 H 0.1994 -0.1901 0.1631 0.088 Uiso 1 1 calc R
C36 C 0.2794(3) 0.3887(2) 0.2432(2) 0.0564(12) Uani 1 1 d .
H36A H 0.3153 0.3500 0.2200 0.068 Uiso 1 1 calc R
H36B H 0.2619 0.4253 0.2098 0.068 Uiso 1 1 calc R
C19 C 0.3479(3) 0.1238(2) 0.3528(2) 0.0525(11) Uani 1 1 d .
H19 H 0.2858 0.1052 0.3670 0.063 Uiso 1 1 calc R
C48 C 0.0600(3) 0.5274(3) 0.5150(2) 0.0591(12) Uani 1 1 d .
H48A H 0.0318 0.4802 0.5045 0.071 Uiso 1 1 calc R
H48B H 0.0062 0.5573 0.5337 0.071 Uiso 1 1 calc R
C49 C 0.0186(4) 0.5828(3) 0.4167(3) 0.0835(16) Uani 1 1 d .
H49A H -0.0310 0.5451 0.4114 0.125 Uiso 1 1 calc R
H49B H 0.0454 0.5958 0.3730 0.125 Uiso 1 1 calc R
H49C H -0.0125 0.6244 0.4372 0.125 Uiso 1 1 calc R
C8 C 0.3074(3) -0.0553(2) 0.2307(2) 0.0548(11) Uani 1 1 d .
H8 H 0.3371 -0.0395 0.2709 0.066 Uiso 1 1 calc R
C45 C 0.2020(3) 0.6005(2) 0.2744(2) 0.0626(13) Uani 1 1 d .
H45A H 0.1443 0.6231 0.2953 0.094 Uiso 1 1 calc R
H45B H 0.1811 0.5567 0.2521 0.094 Uiso 1 1 calc R
H45C H 0.2310 0.6330 0.2416 0.094 Uiso 1 1 calc R
C37 C 0.4204(3) 0.4587(3) 0.2638(2) 0.0647(13) Uani 1 1 d .
H37A H 0.4597 0.4279 0.2346 0.097 Uiso 1 1 calc R
H37B H 0.4630 0.4775 0.2993 0.097 Uiso 1 1 calc R
H37C H 0.3929 0.4982 0.2379 0.097 Uiso 1 1 calc R
C20 C 0.4334(4) 0.1116(3) 0.3887(2) 0.0708(15) Uani 1 1 d .
H20 H 0.4313 0.0836 0.4280 0.085 Uiso 1 1 calc R
C42 C 0.4872(3) 0.5619(3) 0.4681(2) 0.0629(12) Uani 1 1 d .
H42A H 0.5384 0.5543 0.4341 0.094 Uiso 1 1 calc R
H42B H 0.4830 0.5199 0.4968 0.094 Uiso 1 1 calc R
H42C H 0.5046 0.6035 0.4951 0.094 Uiso 1 1 calc R
C35 C 0.1888(3) 0.3605(3) 0.2732(2) 0.0660(13) Uani 1 1 d .
H35A H 0.1469 0.3390 0.2380 0.079 Uiso 1 1 calc R
H35B H 0.2064 0.3226 0.3052 0.079 Uiso 1 1 calc R
C9 C 0.2668(3) -0.1216(2) 0.2258(3) 0.0657(14) Uani 1 1 d .
H9 H 0.2668 -0.1523 0.2633 0.079 Uiso 1 1 calc R
C21 C 0.5216(4) 0.1401(3) 0.3675(2) 0.0662(14) Uani 1 1 d .
H21 H 0.5808 0.1321 0.3922 0.079 Uiso 1 1 calc R
C38 C 0.1166(5) 0.3083(4) 0.4595(3) 0.111(2) Uani 1 1 d .
H38A H 0.1002 0.2639 0.4366 0.166 Uiso 1 1 calc R
H38B H 0.0703 0.3456 0.4455 0.166 Uiso 1 1 calc R
H38C H 0.1112 0.3013 0.5078 0.166 Uiso 1 1 calc R
C40 C 0.3767(5) 0.2933(3) 0.4426(4) 0.121(3) Uani 1 1 d .
H40A H 0.4230 0.2571 0.4604 0.145 Uiso 1 1 calc R
H40B H 0.3701 0.2855 0.3940 0.145 Uiso 1 1 calc R
C41 C 0.5106(4) 0.3667(3) 0.4230(3) 0.0896(17) Uani 1 1 d .
H41A H 0.5552 0.3301 0.4406 0.134 Uiso 1 1 calc R
H41B H 0.5383 0.4138 0.4325 0.134 Uiso 1 1 calc R
H41C H 0.5037 0.3607 0.3747 0.134 Uiso 1 1 calc R
C34 C 0.0367(4) 0.4156(3) 0.2964(4) 0.124(3) Uani 1 1 d .
H34A H 0.0230 0.4353 0.2522 0.185 Uiso 1 1 calc R
H34B H 0.0057 0.4455 0.3305 0.185 Uiso 1 1 calc R
H34C H 0.0096 0.3673 0.2992 0.185 Uiso 1 1 calc R
C46 C 0.2919(4) 0.4641(4) 0.5832(3) 0.125(3) Uani 1 1 d .
H46A H 0.3264 0.5099 0.5848 0.188 Uiso 1 1 calc R
H46B H 0.3368 0.4277 0.5656 0.188 Uiso 1 1 calc R
H46C H 0.2707 0.4508 0.6282 0.188 Uiso 1 1 calc R
C39 C 0.2804(5) 0.2850(4) 0.4739(4) 0.149(4) Uani 1 1 d .
H39A H 0.2592 0.2347 0.4707 0.179 Uiso 1 1 calc R
H39B H 0.2855 0.2974 0.5217 0.179 Uiso 1 1 calc R

loop_
_atom_site_aniso_label
_atom_site_aniso_U_11
_atom_site_aniso_U_22
_atom_site_aniso_U_33
_atom_site_aniso_U_23
_atom_site_aniso_U_13
_atom_site_aniso_U_12
Fe1 0.0289(2) 0.0252(2) 0.0287(2) -0.00221(19) -0.0010(3) -0.0005(3)
K1 0.0384(4) 0.0342(4) 0.0342(3) -0.0028(3) 0.0016(4) -0.0042(5)
F3 0.0357(13) 0.0705(14) 0.0441(11) 0.0181(11) -0.0102(9) -0.0124(11)
F5 0.0546(13) 0.0376(13) 0.0441(12) 0.0028(11) 0.0101(10) 0.0120(10)
F1 0.0661(15) 0.0363(13) 0.0532(14) 0.0052(11) -0.0106(11) -0.0111(11)
N3 0.0310(17) 0.0275(18) 0.0315(17) -0.0025(14) -0.0002(13) 0.0015(13)
N4 0.0264(16) 0.0276(18) 0.0262(15) 0.0019(14) -0.0024(12) 0.0018(13)
N2 0.0317(14) 0.0307(14) 0.0343(13) -0.0067(11) 0.0040(16) -0.0013(16)
O6 0.060(2) 0.0344(14) 0.0480(14) -0.0035(12) -0.0126(13) 0.0016(12)
F6 0.0677(15) 0.0539(15) 0.0514(13) -0.0104(12) 0.0199(12) 0.0113(13)
O2 0.0480(17) 0.0611(19) 0.0437(15) -0.0077(15) 0.0027(13) -0.0015(15)
N1 0.0361(14) 0.0327(14) 0.0298(12) -0.0025(11) 0.0000(16) -0.0004(17)
O5 0.0387(15) 0.0437(16) 0.0459(15) -0.0005(14) -0.0073(12) -0.0083(12)
O1 0.0381(16) 0.074(2) 0.083(2) -0.045(2) 0.0031(15) -0.0050(15)
C13 0.031(2) 0.028(2) 0.038(2) 0.0013(18) 0.0083(16) 0.0010(16)
C27 0.0217(17) 0.028(2) 0.038(2) -0.0062(17) 0.0019(16) -0.0019(15)
F4 0.0323(12) 0.0946(19) 0.0782(16) 0.0122(15) -0.0157(12) 0.0020(13)
O8 0.0413(17) 0.072(2) 0.071(2) 0.0253(17) -0.0007(16) 0.0005(15)
C26 0.031(2) 0.035(2) 0.046(2) -0.0048(19) 0.0035(17) 0.0040(17)
O7 0.088(2) 0.097(2) 0.0349(14) -0.0015(17) 0.0008(15) 0.0460(19)
C14 0.034(2) 0.029(2) 0.052(3) -0.001(2) 0.0095(18) -0.0017(17)
F2 0.097(2) 0.0439(16) 0.121(2) -0.0167(17) -0.0111(19) -0.0281(15)
C25 0.035(2) 0.035(2) 0.042(2) 0.006(2) -0.0090(18) 0.0043(17)
O4 0.080(2) 0.055(2) 0.0581(18) 0.0008(16) 0.0009(17) -0.0089(17)
C28 0.0223(17) 0.034(2) 0.0300(17) -0.0042(17) -0.0025(14) -0.0055(16)
C6 0.026(2) 0.0257(17) 0.068(2) -0.0056(17) 0.008(2) 0.0036(18)
C33 0.032(2) 0.047(3) 0.045(2) -0.006(2) 0.0011(17) -0.0014(19)
C18 0.035(2) 0.043(2) 0.043(2) 0.005(2) -0.0132(17) -0.0047(18)
C16 0.0293(19) 0.028(2) 0.039(2) -0.0024(17) -0.0006(16) 0.0047(16)
C3 0.058(2) 0.061(3) 0.0397(19) -0.0164(19) 0.004(2) -0.010(3)
C24 0.036(2) 0.030(2) 0.0316(19) -0.0001(17) -0.0005(16) -0.0009(17)
C29 0.0302(19) 0.038(2) 0.0306(18) -0.0013(17) 0.0026(15) -0.0055(16)
C2 0.041(2) 0.042(2) 0.0341(17) -0.0076(16) 0.0056(18) -0.0073(19)
C30 0.042(2) 0.040(2) 0.051(2) 0.010(2) 0.0012(19) 0.0003(18)
C22 0.037(2) 0.054(3) 0.060(3) -0.001(2) -0.009(2) 0.004(2)
C15 0.0293(19) 0.031(2) 0.054(2) -0.007(2) -0.0009(18) -0.0029(17)
C1 0.054(2) 0.047(2) 0.0276(18) -0.0016(18) -0.0043(16) -0.0037(18)
O3 0.083(2) 0.0513(19) 0.102(2) 0.015(2) -0.0053(19) -0.0143(17)
C7 0.035(2) 0.027(2) 0.064(3) 0.008(2) 0.0055(19) 0.0012(16)
C5 0.0280(17) 0.0346(19) 0.053(2) -0.0107(16) 0.007(2) -0.006(2)
C32 0.049(3) 0.068(3) 0.033(2) -0.001(2) 0.0082(18) -0.013(2)
C44 0.053(2) 0.028(2) 0.057(2) -0.005(2) -0.001(2) -0.0011(17)
C23 0.041(2) 0.034(2) 0.0320(19) 0.0048(17) -0.0039(16) 0.0034(17)
C4 0.052(2) 0.045(2) 0.058(2) -0.0223(19) 0.009(3) -0.003(3)
C43 0.051(2) 0.036(2) 0.049(2) 0.002(2) 0.0030(19) -0.0125(19)
C12 0.039(2) 0.037(2) 0.0349(19) 0.0019(17) 0.0079(17) -0.0042(17)
C17 0.033(2) 0.029(2) 0.041(2) -0.0085(18) -0.0082(16) 0.0035(16)
C31 0.047(2) 0.058(3) 0.042(2) 0.017(2) 0.0039(19) -0.011(2)
C47 0.075(3) 0.058(3) 0.048(2) -0.017(2) 0.014(2) -0.002(2)
C11 0.046(3) 0.038(2) 0.090(3) -0.004(2) -0.001(2) -0.0065(19)
C10 0.040(3) 0.035(2) 0.145(5) 0.012(3) 0.003(3) -0.0064(19)
C36 0.061(3) 0.059(3) 0.049(2) -0.015(2) 0.001(2) 0.010(2)
C19 0.053(3) 0.055(3) 0.049(2) 0.015(2) -0.014(2) -0.006(2)
C48 0.058(3) 0.064(3) 0.055(3) -0.010(2) 0.016(2) 0.003(2)
C49 0.063(3) 0.099(4) 0.089(4) 0.014(4) -0.019(3) 0.022(3)
C8 0.039(2) 0.046(3) 0.080(3) 0.018(2) 0.001(2) 0.007(2)
C45 0.062(3) 0.056(3) 0.070(3) 0.003(3) -0.025(2) -0.005(2)
C37 0.055(3) 0.074(3) 0.065(3) -0.011(3) 0.022(2) 0.003(3)
C20 0.078(4) 0.071(4) 0.063(3) 0.033(3) -0.022(3) -0.001(3)
C42 0.045(3) 0.079(3) 0.064(3) 0.005(3) -0.017(2) 0.000(2)
C35 0.068(3) 0.058(3) 0.072(3) -0.038(3) 0.005(2) -0.010(2)
C9 0.035(3) 0.048(3) 0.115(4) 0.036(3) -0.002(3) 0.008(2)
C21 0.050(3) 0.079(4) 0.070(3) 0.019(3) -0.025(2) 0.010(2)
C38 0.094(5) 0.124(6) 0.114(5) 0.018(5) 0.022(4) -0.049(4)
C40 0.084(4) 0.046(3) 0.233(9) 0.010(5) -0.052(5) 0.012(3)
C41 0.087(4) 0.094(4) 0.088(4) 0.008(3) 0.023(3) 0.015(3)
C34 0.068(4) 0.089(4) 0.214(7) -0.067(5) -0.057(4) 0.024(3)
C46 0.098(4) 0.222(8) 0.055(3) 0.021(4) -0.012(3) 0.074(5)
C39 0.105(6) 0.100(5) 0.243(9) 0.110(6) -0.042(6) -0.021(4)

loop_
_atom_type_symbol
_atom_type_description
_atom_type_scat_dispersion_real
_atom_type_scat_dispersion_imag
_atom_type_scat_source
C C 0.0033 0.0016 'International Tables Vol C Tables 4.2.6.8 and 6.1.1.4'
H H 0.0000 0.0000 'International Tables Vol C Tables 4.2.6.8 and 6.1.1.4'
N N 0.0061 0.0033 'International Tables Vol C Tables 4.2.6.8 and 6.1.1.4'
O O 0.0106 0.0060 'International Tables Vol C Tables 4.2.6.8 and 6.1.1.4'
F F 0.0171 0.0103 'International Tables Vol C Tables 4.2.6.8 and 6.1.1.4'
K K 0.2009 0.2494 'International Tables Vol C Tables 4.2.6.8 and 6.1.1.4'
Fe Fe 0.3463 0.8444 'International Tables Vol C Tables 4.2.6.8 and 6.1.1.4'

loop_
_geom_angle_atom_site_label_1
_geom_angle_atom_site_label_2
_geom_angle_atom_site_label_3
_geom_angle
N2 Fe1 N4 116.62(12)
N2 Fe1 N3 121.58(12)
N4 Fe1 N3 115.81(9)
N2 Fe1 N1 82.01(9)
N4 Fe1 N1 82.31(12)
N3 Fe1 N1 81.16(12)
O2 K1 O7 157.00(9)
O2 K1 O6 73.76(8)
O7 K1 O6 126.67(9)
O2 K1 O1 61.23(8)
O7 K1 O1 125.18(10)
O6 K1 O1 84.11(9)
O2 K1 O5 97.69(8)
O7 K1 O5 86.20(9)
O6 K1 O5 60.80(7)
O1 K1 O5 143.75(9)
O2 K1 O3 90.11(10)
O7 K1 O3 72.84(11)
O6 K1 O3 157.23(9)
O1 K1 O3 73.92(10)
O5 K1 O3 139.18(9)
O2 K1 O8 143.22(9)
O7 K1 O8 58.94(8)
O6 K1 O8 79.01(8)
O1 K1 O8 92.09(9)
O5 K1 O8 89.96(8)
O3 K1 O8 107.24(10)
O2 K1 O4 75.10(8)
O7 K1 O4 82.59(8)
O6 K1 O4 130.15(8)
O1 K1 O4 112.89(9)
O5 K1 O4 86.31(8)
O3 K1 O4 57.07(9)
O8 K1 O4 141.52(8)
O2 K1 C35 42.85(9)
O7 K1 C35 134.50(12)
O6 K1 C35 90.70(10)
O1 K1 C35 22.75(10)
O5 K1 C35 138.75(10)
O3 K1 C35 66.69(12)
O8 K1 C35 114.76(10)
O4 K1 C35 92.08(11)
O2 K1 C44 91.12(9)
O7 K1 C44 106.48(10)
O6 K1 C44 22.43(8)
O1 K1 C44 105.02(10)
O5 K1 C44 42.47(8)
O3 K1 C44 177.72(10)
O8 K1 C44 70.68(9)
O4 K1 C44 125.14(9)
C35 K1 C44 113.12(11)
C13 N3 C16 106.1(3)
C13 N3 Fe1 114.0(2)
C16 N3 Fe1 139.3(2)
C24 N4 C27 106.1(3)
C24 N4 Fe1 113.1(2)
C27 N4 Fe1 140.1(2)
C2 N2 C5 106.2(3)
C2 N2 Fe1 113.4(2)
C5 N2 Fe1 139.8(2)
C45 O6 C44 113.1(3)
C45 O6 K1 122.6(2)
C44 O6 K1 109.3(2)
C37 O2 C36 112.0(3)
C37 O2 K1 118.8(2)
C36 O2 K1 117.8(2)
C12 N1 C1 113.1(3)
C12 N1 C23 113.3(3)
C1 N1 C23 113.0(3)
C12 N1 Fe1 105.5(2)
C1 N1 Fe1 105.85(19)
C23 N1 Fe1 105.27(18)
C43 O5 C42 110.0(3)
C43 O5 K1 116.5(2)
C42 O5 K1 125.2(2)
C34 O1 C35 117.8(4)
C34 O1 K1 132.6(3)
C35 O1 K1 107.2(3)
N3 C13 C14 111.0(3)
N3 C13 C12 117.6(3)
C14 C13 C12 131.2(3)
N4 C27 C26 109.6(3)
N4 C27 C28 121.2(3)
C26 C27 C28 129.2(3)
C48 O8 C49 111.3(4)
C48 O8 K1 107.8(2)
C49 O8 K1 122.1(3)
C27 C26 C25 107.1(3)
C27 C26 H26 126.4
C25 C26 H26 126.4
C47 O7 C46 111.9(4)
C47 O7 K1 119.3(2)
C46 O7 K1 113.2(3)
C13 C14 C15 106.4(3)
C13 C14 H14 126.8
C15 C14 H14 126.8
C24 C25 C26 106.5(3)
C24 C25 H25 126.8
C26 C25 H25 126.8
C40 O4 C41 110.0(5)
C40 O4 K1 106.5(3)
C41 O4 K1 115.8(3)
C33 C28 C29 111.5(3)
C33 C28 C27 123.9(3)
C29 C28 C27 124.5(3)
C7 C6 C11 111.7(4)
C7 C6 C5 125.8(3)
C11 C6 C5 122.5(4)
F6 C33 C32 117.0(3)
F6 C33 C28 117.4(4)
C32 C33 C28 125.6(4)
C19 C18 F3 115.8(3)
C19 C18 C17 126.7(3)
F3 C18 C17 117.5(3)
N3 C16 C15 109.3(3)
N3 C16 C17 121.4(3)
C15 C16 C17 129.3(3)
C2 C3 C4 106.6(3)
C2 C3 H3 126.7
C4 C3 H3 126.7
N4 C24 C25 110.7(3)
N4 C24 C23 117.9(3)
C25 C24 C23 130.8(3)
F5 C29 C30 117.0(3)
F5 C29 C28 117.2(3)
C30 C29 C28 125.8(3)
N2 C2 C3 110.7(3)
N2 C2 C1 118.2(3)
C3 C2 C1 130.6(3)
C29 C30 C31 118.8(4)
C29 C30 H30 120.6
C31 C30 H30 120.6
F4 C22 C21 117.9(4)
F4 C22 C17 117.7(4)
C21 C22 C17 124.4(4)
C16 C15 C14 107.2(3)
C16 C15 H15 126.4
C14 C15 H15 126.4
N1 C1 C2 111.3(3)
N1 C1 H1A 109.4
C2 C1 H1A 109.4
N1 C1 H1B 109.4
C2 C1 H1B 109.4
H1A C1 H1B 108.0
C38 O3 C39 112.3(5)
C38 O3 K1 121.2(4)
C39 O3 K1 121.2(3)
C8 C7 F1 116.0(4)
C8 C7 C6 126.8(4)
F1 C7 C6 117.2(3)
N2 C5 C4 109.4(3)
N2 C5 C6 121.4(3)
C4 C5 C6 129.1(3)
C31 C32 C33 118.7(4)
C31 C32 H32 120.7
C33 C32 H32 120.7
O6 C44 C43 108.5(3)
O6 C44 K1 48.25(15)
C43 C44 K1 82.8(2)
O6 C44 H44A 110.0
C43 C44 H44A 110.0
K1 C44 H44A 82.2
O6 C44 H44B 110.0
C43 C44 H44B 110.0
K1 C44 H44B 158.2
H44A C44 H44B 108.4
N1 C23 C24 110.5(3)
N1 C23 H23A 109.5
C24 C23 H23A 109.5
N1 C23 H23B 109.5
C24 C23 H23B 109.5
H23A C23 H23B 108.1
C5 C4 C3 107.0(3)
C5 C4 H4 126.5
C3 C4 H4 126.5
O5 C43 C44 109.8(3)
O5 C43 H43A 109.7
C44 C43 H43A 109.7
O5 C43 H43B 109.7
C44 C43 H43B 109.7
H43A C43 H43B 108.2
N1 C12 C13 110.8(3)
N1 C12 H12A 109.5
C13 C12 H12A 109.5
N1 C12 H12B 109.5
C13 C12 H12B 109.5
H12A C12 H12B 108.1
C18 C17 C22 111.7(3)
C18 C17 C16 124.9(3)
C22 C17 C16 123.4(3)
C32 C31 C30 119.6(4)
C32 C31 H31 120.2
C30 C31 H31 120.2
O7 C47 C48 108.5(3)
O7 C47 H47A 110.0
C48 C47 H47A 110.0
O7 C47 H47B 110.0
C48 C47 H47B 110.0
H47A C47 H47B 108.4
F2 C11 C10 117.5(4)
F2 C11 C6 118.5(4)
C10 C11 C6 124.0(4)
C9 C10 C11 119.6(4)
C9 C10 H10 120.2
C11 C10 H10 120.2
O2 C36 C35 110.9(3)
O2 C36 H36A 109.5
C35 C36 H36A 109.5
O2 C36 H36B 109.5
C35 C36 H36B 109.5
H36A C36 H36B 108.1
C18 C19 C20 117.7(4)
C18 C19 H19 121.1
C20 C19 H19 121.1
O8 C48 C47 110.3(4)
O8 C48 H48A 109.6
C47 C48 H48A 109.6
O8 C48 H48B 109.6
C47 C48 H48B 109.6
H48A C48 H48B 108.1
O8 C49 H49A 109.5
O8 C49 H49B 109.5
H49A C49 H49B 109.5
O8 C49 H49C 109.5
H49A C49 H49C 109.5
H49B C49 H49C 109.5
C9 C8 C7 118.0(4)
C9 C8 H8 121.0
C7 C8 H8 121.0
O6 C45 H45A 109.5
O6 C45 H45B 109.5
H45A C45 H45B 109.5
O6 C45 H45C 109.5
H45A C45 H45C 109.5
H45B C45 H45C 109.5
O2 C37 H37A 109.5
O2 C37 H37B 109.5
H37A C37 H37B 109.5
O2 C37 H37C 109.5
H37A C37 H37C 109.5
H37B C37 H37C 109.5
C21 C20 C19 119.8(4)
C21 C20 H20 120.1
C19 C20 H20 120.1
O5 C42 H42A 109.5
O5 C42 H42B 109.5
H42A C42 H42B 109.5
O5 C42 H42C 109.5
H42A C42 H42C 109.5
H42B C42 H42C 109.5
O1 C35 C36 111.9(4)
O1 C35 K1 50.07(19)
C36 C35 K1 83.7(2)
O1 C35 H35A 109.2
C36 C35 H35A 109.2
K1 C35 H35A 159.3
O1 C35 H35B 109.2
C36 C35 H35B 109.2
K1 C35 H35B 81.6
H35A C35 H35B 107.9
C10 C9 C8 120.0(4)
C10 C9 H9 120.0
C8 C9 H9 120.0
C22 C21 C20 119.6(4)
C22 C21 H21 120.2
C20 C21 H21 120.2
O3 C38 H38A 109.5
O3 C38 H38B 109.5
H38A C38 H38B 109.5
O3 C38 H38C 109.5
H38A C38 H38C 109.5
H38B C38 H38C 109.5
O4 C40 C39 111.3(6)
O4 C40 H40A 109.4
C39 C40 H40A 109.4
O4 C40 H40B 109.4
C39 C40 H40B 109.4
H40A C40 H40B 108.0
O4 C41 H41A 109.5
O4 C41 H41B 109.5
H41A C41 H41B 109.5
O4 C41 H41C 109.5
H41A C41 H41C 109.5
H41B C41 H41C 109.5
O1 C34 H34A 109.5
O1 C34 H34B 109.5
H34A C34 H34B 109.5
O1 C34 H34C 109.5
H34A C34 H34C 109.5
H34B C34 H34C 109.5
O7 C46 H46A 109.5
O7 C46 H46B 109.5
H46A C46 H46B 109.5
O7 C46 H46C 109.5
H46A C46 H46C 109.5
H46B C46 H46C 109.5
O3 C39 C40 111.0(5)
O3 C39 H39A 109.4
C40 C39 H39A 109.4
O3 C39 H39B 109.4
C40 C39 H39B 109.4
H39A C39 H39B 108.0

loop_
_geom_bond_atom_site_label_1
_geom_bond_atom_site_label_2
_geom_bond_distance
Fe1 N2 2.037(2)
Fe1 N4 2.038(3)
Fe1 N3 2.041(3)
Fe1 N1 2.196(2)
K1 O2 2.735(3)
K1 O7 2.780(3)
K1 O6 2.784(3)
K1 O1 2.790(3)
K1 O5 2.796(3)
K1 O3 2.803(3)
K1 O8 2.926(3)
K1 O4 3.099(3)
K1 C35 3.477(4)
K1 C44 3.522(4)
F3 C18 1.364(4)
F5 C29 1.356(4)
F1 C7 1.371(4)
N3 C13 1.361(4)
N3 C16 1.385(4)
N4 C24 1.370(4)
N4 C27 1.376(4)
N2 C2 1.365(4)
N2 C5 1.379(4)
O6 C45 1.390(4)
O6 C44 1.424(4)
F6 C33 1.360(4)
O2 C37 1.414(5)
O2 C36 1.419(5)
N1 C12 1.473(4)
N1 C1 1.477(4)
N1 C23 1.487(4)
O5 C43 1.413(4)
O5 C42 1.418(4)
O1 C34 1.328(5)
O1 C35 1.407(5)
C13 C14 1.377(5)
C13 C12 1.500(5)
C27 C26 1.389(5)
C27 C28 1.465(5)
F4 C22 1.359(5)
O8 C48 1.378(5)
O8 C49 1.408(5)
C26 C25 1.396(5)
C26 H26 0.9500
O7 C47 1.389(5)
O7 C46 1.406(5)
C14 C15 1.396(5)
C14 H14 0.9500
F2 C11 1.354(5)
C25 C24 1.378(5)
C25 H25 0.9500
O4 C40 1.382(6)
O4 C41 1.434(5)
C28 C33 1.391(5)
C28 C29 1.405(5)
C6 C7 1.384(5)
C6 C11 1.405(5)
C6 C5 1.460(5)
C33 C32 1.381(6)
C18 C19 1.364(5)
C18 C17 1.386(5)
C16 C15 1.387(5)
C16 C17 1.464(5)
C3 C2 1.369(5)
C3 C4 1.397(5)
C3 H3 0.9500
C24 C23 1.507(5)
C29 C30 1.364(5)
C2 C1 1.499(5)
C30 C31 1.382(5)
C30 H30 0.9500
C22 C21 1.366(6)
C22 C17 1.404(5)
C15 H15 0.9500
C1 H1A 0.9900
C1 H1B 0.9900
O3 C38 1.353(6)
O3 C39 1.377(6)
C7 C8 1.369(5)
C5 C4 1.382(5)
C32 C31 1.375(6)
C32 H32 0.9500
C44 C43 1.502(5)
C44 H44A 0.9900
C44 H44B 0.9900
C23 H23A 0.9900
C23 H23B 0.9900
C4 H4 0.9500
C43 H43A 0.9900
C43 H43B 0.9900
C12 H12A 0.9900
C12 H12B 0.9900
C31 H31 0.9500
C47 C48 1.489(6)
C47 H47A 0.9900
C47 H47B 0.9900
C11 C10 1.380(6)
C10 C9 1.366(7)
C10 H10 0.9500
C36 C35 1.462(6)
C36 H36A 0.9900
C36 H36B 0.9900
C19 C20 1.378(6)
C19 H19 0.9500
C48 H48A 0.9900
C48 H48B 0.9900
C49 H49A 0.9800
C49 H49B 0.9800
C49 H49C 0.9800
C8 C9 1.367(6)
C8 H8 0.9500
C45 H45A 0.9800
C45 H45B 0.9800
C45 H45C 0.9800
C37 H37A 0.9800
C37 H37B 0.9800
C37 H37C 0.9800
C20 C21 1.371(6)
C20 H20 0.9500
C42 H42A 0.9800
C42 H42B 0.9800
C42 H42C 0.9800
C35 H35A 0.9900
C35 H35B 0.9900
C9 H9 0.9500
C21 H21 0.9500
C38 H38A 0.9800
C38 H38B 0.9800
C38 H38C 0.9800
C40 C39 1.450(9)
C40 H40A 0.9900
C40 H40B 0.9900
C41 H41A 0.9800
C41 H41B 0.9800
C41 H41C 0.9800
C34 H34A 0.9800
C34 H34B 0.9800
C34 H34C 0.9800
C46 H46A 0.9800
C46 H46B 0.9800
C46 H46C 0.9800
C39 H39A 0.9900
C39 H39B 0.9900

loop_
_geom_torsion_atom_site_label_1
_geom_torsion_atom_site_label_2
_geom_torsion_atom_site_label_3
_geom_torsion_atom_site_label_4
_geom_torsion
N2 Fe1 N3 C13 68.1(3)
N4 Fe1 N3 C13 -83.8(2)
N1 Fe1 N3 C13 -6.8(2)
N2 Fe1 N3 C16 -122.1(3)
N4 Fe1 N3 C16 86.1(4)
N1 Fe1 N3 C16 163.0(4)
N2 Fe1 N4 C24 -80.3(2)
N3 Fe1 N4 C24 73.0(2)
N1 Fe1 N4 C24 -3.3(2)
N2 Fe1 N4 C27 88.8(4)
N3 Fe1 N4 C27 -117.9(4)
N1 Fe1 N4 C27 165.9(4)
N4 Fe1 N2 C2 74.0(3)
N3 Fe1 N2 C2 -77.7(3)
N1 Fe1 N2 C2 -3.2(3)
N4 Fe1 N2 C5 -116.4(4)
N3 Fe1 N2 C5 91.9(4)
N1 Fe1 N2 C5 166.4(4)
O2 K1 O6 C45 84.6(3)
O7 K1 O6 C45 -107.3(3)
O1 K1 O6 C45 22.9(3)
O5 K1 O6 C45 -166.6(3)
O3 K1 O6 C45 38.1(4)
O8 K1 O6 C45 -70.4(3)
O4 K1 O6 C45 138.0(3)
C35 K1 O6 C45 44.7(3)
C44 K1 O6 C45 -136.0(4)
O2 K1 O6 C44 -139.4(2)
O7 K1 O6 C44 28.7(2)
O1 K1 O6 C44 158.9(2)
O5 K1 O6 C44 -30.6(2)
O3 K1 O6 C44 174.1(3)
O8 K1 O6 C44 65.6(2)
O4 K1 O6 C44 -86.0(2)
C35 K1 O6 C44 -179.3(2)
O7 K1 O2 C37 -109.4(4)
O6 K1 O2 C37 45.6(3)
O1 K1 O2 C37 137.7(3)
O5 K1 O2 C37 -10.9(3)
O3 K1 O2 C37 -150.7(3)
O8 K1 O2 C37 89.4(3)
O4 K1 O2 C37 -95.0(3)
C35 K1 O2 C37 155.0(3)
C44 K1 O2 C37 31.2(3)
O7 K1 O2 C36 110.0(3)
O6 K1 O2 C36 -95.1(3)
O1 K1 O2 C36 -2.9(3)
O5 K1 O2 C36 -151.6(3)
O3 K1 O2 C36 68.6(3)
O8 K1 O2 C36 -51.2(3)
O4 K1 O2 C36 124.3(3)
C35 K1 O2 C36 14.3(3)
C44 K1 O2 C36 -109.5(3)
N2 Fe1 N1 C12 -100.8(2)
N4 Fe1 N1 C12 140.8(2)
N3 Fe1 N1 C12 23.0(2)
N2 Fe1 N1 C1 19.3(2)
N4 Fe1 N1 C1 -99.1(2)
N3 Fe1 N1 C1 143.1(2)
N2 Fe1 N1 C23 139.2(2)
N4 Fe1 N1 C23 20.8(2)
N3 Fe1 N1 C23 -97.0(2)
O2 K1 O5 C43 64.1(2)
O7 K1 O5 C43 -138.7(2)
O6 K1 O5 C43 -2.4(2)
O1 K1 O5 C43 13.7(3)
O3 K1 O5 C43 163.3(2)
O8 K1 O5 C43 -79.8(2)
O4 K1 O5 C43 138.5(2)
C35 K1 O5 C43 49.6(3)
C44 K1 O5 C43 -19.1(2)
O2 K1 O5 C42 -80.7(3)
O7 K1 O5 C42 76.5(3)
O6 K1 O5 C42 -147.2(3)
O1 K1 O5 C42 -131.1(3)
O3 K1 O5 C42 18.5(3)
O8 K1 O5 C42 135.4(3)
O4 K1 O5 C42 -6.3(3)
C35 K1 O5 C42 -95.2(3)
C44 K1 O5 C42 -163.9(3)
O2 K1 O1 C34 -167.5(6)
O7 K1 O1 C34 38.6(6)
O6 K1 O1 C34 -92.8(5)
O5 K1 O1 C34 -106.9(5)
O3 K1 O1 C34 93.2(5)
O8 K1 O1 C34 -14.1(5)
O4 K1 O1 C34 135.9(5)
C35 K1 O1 C34 161.0(7)
C44 K1 O1 C34 -84.7(5)
O2 K1 O1 C35 31.4(3)
O7 K1 O1 C35 -122.4(3)
O6 K1 O1 C35 106.1(3)
O5 K1 O1 C35 92.0(3)
O3 K1 O1 C35 -67.8(3)
O8 K1 O1 C35 -175.2(3)
O4 K1 O1 C35 -25.2(3)
C44 K1 O1 C35 114.3(3)
C16 N3 C13 C14 -0.2(4)
Fe1 N3 C13 C14 173.0(2)
C16 N3 C13 C12 175.1(3)
Fe1 N3 C13 C12 -11.8(4)
C24 N4 C27 C26 0.5(4)
Fe1 N4 C27 C26 -169.1(3)
C24 N4 C27 C28 -176.8(3)
Fe1 N4 C27 C28 13.6(5)
O2 K1 O8 C48 145.0(2)
O7 K1 O8 C48 -26.5(2)
O6 K1 O8 C48 -172.3(3)
O1 K1 O8 C48 104.1(3)
O5 K1 O8 C48 -112.1(3)
O3 K1 O8 C48 30.3(3)
O4 K1 O8 C48 -28.1(3)
C35 K1 O8 C48 102.0(3)
C44 K1 O8 C48 -150.7(3)
O2 K1 O8 C49 14.4(4)
O7 K1 O8 C49 -157.1(4)
O6 K1 O8 C49 57.1(3)
O1 K1 O8 C49 -26.5(3)
O5 K1 O8 C49 117.3(3)
O3 K1 O8 C49 -100.3(3)
O4 K1 O8 C49 -158.7(3)
C35 K1 O8 C49 -28.6(4)
C44 K1 O8 C49 78.7(3)
N4 C27 C26 C25 0.4(4)
C28 C27 C26 C25 177.4(3)
O2 K1 O7 C47 -174.8(3)
O6 K1 O7 C47 35.7(3)
O1 K1 O7 C47 -75.9(3)
O5 K1 O7 C47 84.5(3)
O3 K1 O7 C47 -131.0(3)
O8 K1 O7 C47 -7.8(3)
O4 K1 O7 C47 171.2(3)
C35 K1 O7 C47 -103.2(3)
C44 K1 O7 C47 46.7(3)
O2 K1 O7 C46 50.2(5)
O6 K1 O7 C46 -99.3(4)
O1 K1 O7 C46 149.1(4)
O5 K1 O7 C46 -50.5(4)
O3 K1 O7 C46 94.0(4)
O8 K1 O7 C46 -142.8(4)
O4 K1 O7 C46 36.2(4)
C35 K1 O7 C46 121.9(4)
C44 K1 O7 C46 -88.3(4)
N3 C13 C14 C15 0.8(4)
C12 C13 C14 C15 -173.6(4)
C27 C26 C25 C24 -1.2(4)
O2 K1 O4 C40 -76.9(4)
O7 K1 O4 C40 97.5(4)
O6 K1 O4 C40 -129.8(4)
O1 K1 O4 C40 -27.6(4)
O5 K1 O4 C40 -175.8(4)
O3 K1 O4 C40 23.2(4)
O8 K1 O4 C40 98.9(4)
C35 K1 O4 C40 -37.1(4)
C44 K1 O4 C40 -157.5(4)
O2 K1 O4 C41 45.8(3)
O7 K1 O4 C41 -139.8(3)
O6 K1 O4 C41 -7.1(3)
O1 K1 O4 C41 95.0(3)
O5 K1 O4 C41 -53.2(3)
O3 K1 O4 C41 145.9(3)
O8 K1 O4 C41 -138.5(3)
C35 K1 O4 C41 85.6(3)
C44 K1 O4 C41 -34.8(3)
N4 C27 C28 C33 141.3(3)
C26 C27 C28 C33 -35.5(5)
N4 C27 C28 C29 -37.0(5)
C26 C27 C28 C29 146.3(4)
C29 C28 C33 F6 -179.3(3)
C27 C28 C33 F6 2.3(5)
C29 C28 C33 C32 2.4(5)
C27 C28 C33 C32 -176.0(3)
C13 N3 C16 C15 -0.5(4)
Fe1 N3 C16 C15 -170.9(3)
C13 N3 C16 C17 -178.9(3)
Fe1 N3 C16 C17 10.7(5)
C27 N4 C24 C25 -1.3(4)
Fe1 N4 C24 C25 171.5(2)
C27 N4 C24 C23 171.0(3)
Fe1 N4 C24 C23 -16.2(4)
C26 C25 C24 N4 1.5(4)
C26 C25 C24 C23 -169.4(4)
C33 C28 C29 F5 178.8(3)
C27 C28 C29 F5 -2.8(5)
C33 C28 C29 C30 -1.6(5)
C27 C28 C29 C30 176.8(3)
C5 N2 C2 C3 -0.5(5)
Fe1 N2 C2 C3 172.6(3)
C5 N2 C2 C1 172.4(3)
Fe1 N2 C2 C1 -14.6(4)
C4 C3 C2 N2 0.6(5)
C4 C3 C2 C1 -171.0(4)
F5 C29 C30 C31 179.9(3)
C28 C29 C30 C31 0.3(5)
N3 C16 C15 C14 1.0(4)
C17 C16 C15 C14 179.2(3)
C13 C14 C15 C16 -1.1(4)
C12 N1 C1 C2 84.0(3)
C23 N1 C1 C2 -145.7(3)
Fe1 N1 C1 C2 -31.0(3)
N2 C2 C1 N1 32.4(5)
C3 C2 C1 N1 -156.4(4)
O2 K1 O3 C38 -125.8(4)
O7 K1 O3 C38 69.8(4)
O6 K1 O3 C38 -81.7(5)
O1 K1 O3 C38 -65.9(4)
O5 K1 O3 C38 132.2(4)
O8 K1 O3 C38 21.2(4)
O4 K1 O3 C38 162.1(4)
C35 K1 O3 C38 -88.9(4)
C44 K1 O3 C38 -3(3)
O2 K1 O3 C39 81.9(5)
O7 K1 O3 C39 -82.4(5)
O6 K1 O3 C39 126.0(5)
O1 K1 O3 C39 141.8(5)
O5 K1 O3 C39 -20.1(6)
O8 K1 O3 C39 -131.1(5)
O4 K1 O3 C39 9.8(5)
C35 K1 O3 C39 118.8(5)
C44 K1 O3 C39 -155(2)
C11 C6 C7 C8 -1.7(6)
C5 C6 C7 C8 177.2(4)
C11 C6 C7 F1 177.6(3)
C5 C6 C7 F1 -3.5(5)
C2 N2 C5 C4 0.1(5)
Fe1 N2 C5 C4 -170.0(3)
C2 N2 C5 C6 -176.9(4)
Fe1 N2 C5 C6 13.0(7)
C7 C6 C5 N2 -32.7(6)
C11 C6 C5 N2 146.1(4)
C7 C6 C5 C4 151.0(5)
C11 C6 C5 C4 -30.2(7)
F6 C33 C32 C31 179.8(3)
C28 C33 C32 C31 -1.9(6)
C45 O6 C44 C43 -157.8(3)
K1 O6 C44 C43 61.7(3)
C45 O6 C44 K1 140.5(3)
O2 K1 C44 O6 38.7(2)
O7 K1 C44 O6 -156.3(2)
O1 K1 C44 O6 -21.8(2)
O5 K1 C44 O6 138.9(3)
O3 K1 C44 O6 -84(3)
O8 K1 C44 O6 -108.7(2)
O4 K1 C44 O6 111.2(2)
C35 K1 C44 O6 0.8(2)
O2 K1 C44 C43 -84.1(2)
O7 K1 C44 C43 80.9(2)
O6 K1 C44 C43 -122.7(3)
O1 K1 C44 C43 -144.5(2)
O5 K1 C44 C43 16.13(19)
O3 K1 C44 C43 153(2)
O8 K1 C44 C43 128.6(2)
O4 K1 C44 C43 -11.6(3)
C35 K1 C44 C43 -122.0(2)
C12 N1 C23 C24 -148.2(3)
C1 N1 C23 C24 81.6(3)
Fe1 N1 C23 C24 -33.5(3)
N4 C24 C23 N1 35.3(4)
C25 C24 C23 N1 -154.2(4)
N2 C5 C4 C3 0.2(5)
C6 C5 C4 C3 176.9(4)
C2 C3 C4 C5 -0.5(5)
C42 O5 C43 C44 -176.7(3)
K1 O5 C43 C44 33.4(4)
O6 C44 C43 O5 -64.7(4)
K1 C44 C43 O5 -23.2(3)
C1 N1 C12 C13 -149.7(3)
C23 N1 C12 C13 80.1(3)
Fe1 N1 C12 C13 -34.5(3)
N3 C13 C12 N1 33.0(4)
C14 C13 C12 N1 -152.9(4)
C19 C18 C17 C22 -1.8(6)
F3 C18 C17 C22 176.8(3)
C19 C18 C17 C16 178.0(4)
F3 C18 C17 C16 -3.3(5)
F4 C22 C17 C18 -178.6(4)
C21 C22 C17 C18 2.5(6)
F4 C22 C17 C16 1.5(6)
C21 C22 C17 C16 -177.3(4)
N3 C16 C17 C18 -28.4(5)
C15 C16 C17 C18 153.6(4)
N3 C16 C17 C22 151.5(4)
C15 C16 C17 C22 -26.6(6)
C33 C32 C31 C30 0.3(6)
C29 C30 C31 C32 0.4(6)
C46 O7 C47 C48 174.4(4)
K1 O7 C47 C48 38.9(5)
C7 C6 C11 F2 -179.9(3)
C5 C6 C11 F2 1.1(6)
C7 C6 C11 C10 1.3(6)
C5 C6 C11 C10 -177.6(4)
F2 C11 C10 C9 -178.5(4)
C6 C11 C10 C9 0.2(7)
C37 O2 C36 C35 -168.6(4)
K1 O2 C36 C35 -25.4(4)
F3 C18 C19 C20 -178.5(4)
C17 C18 C19 C20 0.1(7)
C49 O8 C48 C47 -165.0(4)
K1 O8 C48 C47 58.7(4)
O7 C47 C48 O8 -67.5(5)
F1 C7 C8 C9 -178.8(3)
C6 C7 C8 C9 0.4(6)
C18 C19 C20 C21 1.0(7)
C34 O1 C35 C36 134.9(5)
K1 O1 C35 C36 -60.7(4)
C34 O1 C35 K1 -164.3(6)
O2 C36 C35 O1 59.7(5)
O2 C36 C35 K1 17.4(3)
O2 K1 C35 O1 -137.8(3)
O7 K1 C35 O1 75.2(3)
O6 K1 C35 O1 -72.9(3)
O5 K1 C35 O1 -116.3(3)
O3 K1 C35 O1 104.3(3)
O8 K1 C35 O1 5.3(3)
O4 K1 C35 O1 156.9(3)
C44 K1 C35 O1 -73.2(3)
O2 K1 C35 C36 -12.3(2)
O7 K1 C35 C36 -159.3(2)
O6 K1 C35 C36 52.6(3)
O1 K1 C35 C36 125.4(4)
O5 K1 C35 C36 9.1(4)
O3 K1 C35 C36 -130.2(3)
O8 K1 C35 C36 130.8(3)
O4 K1 C35 C36 -77.7(3)
C44 K1 C35 C36 52.3(3)
C11 C10 C9 C8 -1.6(6)
C7 C8 C9 C10 1.3(6)
F4 C22 C21 C20 179.5(5)
C17 C22 C21 C20 -1.6(7)
C19 C20 C21 C22 -0.3(8)
C41 O4 C40 C39 179.4(5)
K1 O4 C40 C39 -54.4(7)
C38 O3 C39 C40 163.8(6)
K1 O3 C39 C40 -41.7(9)
O4 C40 C39 O3 67.3(9)
